data_7204286
loop_
_publ_author_name
'Rashidi-Ranjbar, Parviz'
'Kianmehr, Ebrahim'
'Wang, Sue-Lein'
'Liao, Fen-Ling'

_publ_section_title
;
 The stereochemistry of the stable conformational diastereomers in
 substituted dihydrodibenzo[ef,kl]heptalenes, the doubly bridged
 biphenyls. Synthesis, structural elucidation and barrier to
 conformational diastereomerismElectronic supplementary information
 (ESI) available: Tables I--III comparing X-ray structural data for
 2Aendo--exo, 1Aendo--exo and 1Aexo--exo with AM1 calculations. See
 http://www.rsc.org/suppdata/p2/b1/b109336n/
;
_journal_issue 3
_journal_name_full 'Journal of the Chemical Society, Perkin Transactions 2'
_journal_page_first 545
_journal_paper_doi 10.1039/b109336n
_journal_year 2002
_chemical_formula_sum 'C20 H16 Cl2 O2'
_chemical_formula_weight 359.23
_chemical_name_systematic
;
?
;
_space_group_IT_number 9
_symmetry_cell_setting monoclinic
_symmetry_space_group_name_Hall 'C -2yc'
_symmetry_space_group_name_H-M 'C 1 c 1'
_atom_sites_solution_hydrogens difmap
_atom_sites_solution_primary direct
_atom_sites_solution_secondary difmap
_audit_creation_method SHELXL-97
_cell_angle_alpha 90.00
_cell_angle_beta 115.9140(10)
_cell_angle_gamma 90.00
_cell_formula_units_Z 4
_cell_length_a 9.8062(7)
_cell_length_b 22.3707(15)
_cell_length_c 8.4900(6)
_cell_measurement_reflns_used 4048
_cell_measurement_temperature 293(2)
_cell_measurement_theta_max 25
_cell_measurement_theta_min 2.5
_cell_volume 1675.2(2)
_computing_cell_refinement 'Bruker SMART'
_computing_data_collection 'Bruker SMART'
_computing_data_reduction 'Bruker SHELXTL'
_computing_molecular_graphics 'Bruker SHELXTL'
_computing_publication_material 'Bruker SHELXTL'
_computing_structure_refinement 'SHELXL-97 (Sheldrick, 1997)'
_computing_structure_solution 'SHELXS-97 (Sheldrick, 1990)'
_diffrn_ambient_temperature 293(2)
_diffrn_measured_fraction_theta_full 0.891
_diffrn_measured_fraction_theta_max 0.891
_diffrn_measurement_device_type 'CCD area detector'
_diffrn_measurement_method 'phi and omega scans'
_diffrn_radiation_monochromator graphite
_diffrn_radiation_source 'fine-focus sealed tube'
_diffrn_radiation_type MoK\a
_diffrn_radiation_wavelength 0.71073
_diffrn_reflns_av_R_equivalents 0.0542
_diffrn_reflns_av_sigmaI/netI 0.0399
_diffrn_reflns_limit_h_max 12
_diffrn_reflns_limit_h_min -11
_diffrn_reflns_limit_k_max 28
_diffrn_reflns_limit_k_min -26
_diffrn_reflns_limit_l_max 10
_diffrn_reflns_limit_l_min -9
_diffrn_reflns_number 4696
_diffrn_reflns_theta_full 27.93
_diffrn_reflns_theta_max 27.93
_diffrn_reflns_theta_min 1.82
_exptl_absorpt_coefficient_mu 0.397
_exptl_absorpt_correction_T_max 0.9297
_exptl_absorpt_correction_T_min 0.7973
_exptl_absorpt_correction_type empirical
_exptl_crystal_colour Colourless
_exptl_crystal_density_diffrn 1.424
_exptl_crystal_density_meas ?
_exptl_crystal_density_method .
_exptl_crystal_description Columnar
_exptl_crystal_F_000 744
_exptl_crystal_size_max 0.80
_exptl_crystal_size_mid 0.45
_exptl_crystal_size_min 0.40
_refine_diff_density_max 0.184
_refine_diff_density_min -0.206
_refine_diff_density_rms 0.049
_refine_ls_abs_structure_details 'Flack H D (1983), Acta Cryst. A39, 876-881'
_refine_ls_abs_structure_Flack 0.06(7)
_refine_ls_extinction_coef 0.0059(12)
_refine_ls_extinction_expression Fc^*^=kFc[1+0.001xFc^2^\l^3^/sin(2\q)]^-1/4^
_refine_ls_extinction_method SHELXL
_refine_ls_goodness_of_fit_ref 1.058
_refine_ls_hydrogen_treatment noref
_refine_ls_matrix_type full
_refine_ls_number_parameters 216
_refine_ls_number_reflns 2330
_refine_ls_number_restraints 0
_refine_ls_restrained_S_all 1.058
_refine_ls_R_factor_all 0.0434
_refine_ls_R_factor_gt 0.0420
_refine_ls_shift/su_max 0.000
_refine_ls_shift/su_mean 0.000
_refine_ls_structure_factor_coef Fsqd
_refine_ls_weighting_details 'calc w=1/[\s^2^(Fo^2^)+(0.0688P)^2^+0.8893P] where P=(Fo^2^+2Fc^2^)/3'
_refine_ls_weighting_scheme calc
_refine_ls_wR_factor_gt 0.1150
_refine_ls_wR_factor_ref 0.1173
_reflns_number_gt 2250
_reflns_number_total 2330
_reflns_threshold_expression >2sigma(I)
_cod_data_source_file b109336n.txt
_cod_data_source_block jl10m
_cod_depositor_comments
;
The following automatic conversions were performed:
'_symmetry_cell_setting' value 'Monoclinic' changed to 'monoclinic'
according to '/home/saulius/struct/CIF-dictionaries/cif_core.dic'
dictionary named 'cif_core.dic' version 2.4.1 from 2010-06-29.

Automatic conversion script
Id: cif_fix_enum 1527 2010-12-29 10:47:43Z saulius 
;
_cod_original_sg_symbol_H-M Cc
_cod_database_code 7204286

loop_
_symmetry_equiv_pos_as_xyz
'x, y, z'
'x, -y, z+1/2'
'x+1/2, y+1/2, z'
'x+1/2, -y+1/2, z+1/2'

loop_
_atom_site_label
_atom_site_type_symbol
_atom_site_fract_x
_atom_site_fract_y
_atom_site_fract_z
_atom_site_U_iso_or_equiv
_atom_site_adp_type
_atom_site_occupancy
_atom_site_symmetry_multiplicity
_atom_site_calc_flag
_atom_site_refinement_flags
_atom_site_disorder_assembly
_atom_site_disorder_group
Cl1 Cl 0.2314 0.87427(4) 0.7019 0.0603(3) Uani 1 1 d . . .
Cl2 Cl -0.28445(18) 0.77477(4) 1.3245(2) 0.0635(3) Uani 1 1 d . . .
O1 O 0.3137(3) 0.94994(11) 1.0143(4) 0.0579(7) Uani 1 1 d . . .
O2 O -0.2651(4) 0.90096(11) 1.2968(4) 0.0549(6) Uani 1 1 d . . .
C1 C 0.1779(4) 0.91931(15) 0.9764(5) 0.0445(7) Uani 1 1 d . . .
C2 C 0.1137(4) 0.88548(15) 0.8033(5) 0.0443(7) Uani 1 1 d . . .
C3 C -0.0246(5) 0.86265(15) 0.7366(5) 0.0459(7) Uani 1 1 d . . .
C4 C -0.1288(4) 0.86994(13) 0.8162(5) 0.0415(7) Uani 1 1 d . . .
C5 C -0.2824(5) 0.87740(15) 0.6971(5) 0.0483(8) Uani 1 1 d . . .
C6 C -0.3915(4) 0.88649(18) 0.7576(5) 0.0518(8) Uani 1 1 d . . .
C7 C -0.3502(5) 0.88841(16) 0.9366(5) 0.0479(8) Uani 1 1 d . . .
C8 C -0.1992(4) 0.87903(13) 1.0549(5) 0.0404(7) Uani 1 1 d . . .
C9 C -0.1580(4) 0.87514(13) 1.2489(5) 0.0427(7) Uani 1 1 d . . .
C10 C -0.1415(4) 0.80883(14) 1.2902(5) 0.0438(7) Uani 1 1 d . . .
C11 C -0.0282(5) 0.77790(14) 1.2879(5) 0.0450(7) Uani 1 1 d . . .
C12 C 0.0931(4) 0.80426(13) 1.2531(4) 0.0408(7) Uani 1 1 d . . .
C13 C 0.2391(5) 0.78232(16) 1.3521(5) 0.0502(8) Uani 1 1 d . . .
C14 C 0.3635(5) 0.80517(19) 1.3389(5) 0.0565(9) Uani 1 1 d . . .
C15 C 0.3451(5) 0.85132(17) 1.2207(5) 0.0518(8) Uani 1 1 d . . .
C16 C 0.2012(4) 0.87305(13) 1.1167(5) 0.0426(7) Uani 1 1 d . . .
C17 C 0.0705(4) 0.84988(13) 1.1269(4) 0.0392(6) Uani 1 1 d . . .
C18 C -0.0851(4) 0.86889(12) 0.9992(5) 0.0396(6) Uani 1 1 d . . .
C19 C 0.2937(7) 1.00272(19) 0.9158(7) 0.0716(12) Uani 1 1 d . . .
C20 C -0.2563(8) 0.96420(19) 1.3073(9) 0.0848(17) Uani 1 1 d . . .
H1A H 0.0989 0.9583 0.9823 0.080 Uiso 1 1 d . . .
H3A H -0.0563 0.8423 0.6367 0.080 Uiso 1 1 d . . .
H5A H -0.3206 0.8692 0.5591 0.080 Uiso 1 1 d . . .
H6A H -0.4976 0.8880 0.6772 0.080 Uiso 1 1 d . . .
H7A H -0.4308 0.8947 0.9940 0.080 Uiso 1 1 d . . .
H9A H -0.0538 0.8930 1.3148 0.080 Uiso 1 1 d . . .
H11A H -0.0218 0.7367 1.3175 0.080 Uiso 1 1 d . . .
H13A H 0.2412 0.7484 1.4191 0.080 Uiso 1 1 d . . .
H14A H 0.4768 0.7923 1.4021 0.080 Uiso 1 1 d . . .
H15A H 0.4313 0.8710 1.2162 0.080 Uiso 1 1 d . . .
H19A H 0.2393 1.0094 0.8009 0.080 Uiso 1 1 d . . .
H19B H 0.2368 1.0298 0.9415 0.080 Uiso 1 1 d . . .
H19C H 0.3843 1.0156 0.9332 0.080 Uiso 1 1 d . . .
H20A H -0.1696 0.9689 1.3912 0.080 Uiso 1 1 d . . .
H20B H -0.3248 0.9807 1.3381 0.080 Uiso 1 1 d . . .
H20C H -0.2305 0.9808 1.2102 0.080 Uiso 1 1 d . . .

loop_
_atom_site_aniso_label
_atom_site_aniso_U_11
_atom_site_aniso_U_22
_atom_site_aniso_U_33
_atom_site_aniso_U_23
_atom_site_aniso_U_13
_atom_site_aniso_U_12
Cl1 0.0595(5) 0.0724(5) 0.0652(6) -0.0054(4) 0.0423(5) -0.0060(4)
Cl2 0.0654(6) 0.0553(5) 0.0877(8) -0.0023(4) 0.0500(6) -0.0082(4)
O1 0.0531(15) 0.0635(14) 0.0574(17) -0.0004(12) 0.0243(13) -0.0184(13)
O2 0.0681(17) 0.0506(12) 0.0603(16) -0.0015(11) 0.0414(14) 0.0079(12)
C1 0.0419(17) 0.0492(16) 0.0437(17) -0.0026(13) 0.0198(14) -0.0079(14)
C2 0.0444(17) 0.0505(15) 0.0435(19) 0.0035(13) 0.0243(15) 0.0011(14)
C3 0.0468(17) 0.0565(17) 0.0330(16) -0.0049(13) 0.0162(14) -0.0022(15)
C4 0.0394(17) 0.0453(14) 0.0384(17) 0.0014(12) 0.0157(14) -0.0017(12)
C5 0.0449(19) 0.0568(17) 0.0415(17) 0.0011(14) 0.0173(15) -0.0037(15)
C6 0.0404(18) 0.0646(19) 0.046(2) 0.0060(15) 0.0149(16) 0.0003(16)
C7 0.0444(18) 0.0536(17) 0.047(2) 0.0054(14) 0.0211(16) 0.0035(15)
C8 0.0432(17) 0.0379(13) 0.0408(17) 0.0040(11) 0.0191(14) 0.0030(12)
C9 0.0456(17) 0.0450(15) 0.0402(18) -0.0029(12) 0.0213(15) 0.0010(13)
C10 0.0474(18) 0.0459(14) 0.0405(17) 0.0003(13) 0.0214(14) -0.0032(14)
C11 0.0490(19) 0.0444(15) 0.0434(18) 0.0037(13) 0.0218(16) 0.0003(14)
C12 0.0413(17) 0.0445(15) 0.0374(17) -0.0008(12) 0.0180(14) 0.0022(13)
C13 0.047(2) 0.0555(17) 0.0454(19) 0.0076(14) 0.0172(16) 0.0086(16)
C14 0.044(2) 0.075(2) 0.048(2) 0.0084(17) 0.0179(17) 0.0134(18)
C15 0.0421(18) 0.065(2) 0.0475(19) -0.0006(16) 0.0189(15) 0.0014(16)
C16 0.0407(17) 0.0485(16) 0.0395(17) -0.0040(12) 0.0183(15) -0.0054(13)
C17 0.0403(16) 0.0407(13) 0.0353(15) -0.0005(11) 0.0153(12) -0.0002(13)
C18 0.0405(16) 0.0376(13) 0.0406(17) -0.0006(11) 0.0175(14) -0.0020(11)
C19 0.086(3) 0.055(2) 0.080(3) 0.0027(19) 0.042(3) -0.013(2)
C20 0.120(5) 0.051(2) 0.110(4) -0.006(2) 0.074(4) 0.011(3)

loop_
_atom_type_symbol
_atom_type_description
_atom_type_scat_dispersion_real
_atom_type_scat_dispersion_imag
_atom_type_scat_source
C C 0.0033 0.0016 'International Tables Vol C Tables 4.2.6.8 and 6.1.1.4'
H H 0.0000 0.0000 'International Tables Vol C Tables 4.2.6.8 and 6.1.1.4'
O O 0.0106 0.0060 'International Tables Vol C Tables 4.2.6.8 and 6.1.1.4'
Cl Cl 0.1484 0.1585 'International Tables Vol C Tables 4.2.6.8 and 6.1.1.4'

loop_
_geom_angle_atom_site_label_1
_geom_angle_atom_site_label_2
_geom_angle_atom_site_label_3
_geom_angle
_geom_angle_site_symmetry_1
_geom_angle_site_symmetry_3
_geom_angle_publ_flag
C1 O1 C19 113.6(3) . . ?
C9 O2 C20 113.3(3) . . ?
O1 C1 C16 110.5(3) . . ?
O1 C1 C2 114.5(3) . . ?
C16 C1 C2 106.0(3) . . ?
C3 C2 C1 121.3(3) . . ?
C3 C2 Cl1 120.8(3) . . ?
C1 C2 Cl1 117.8(3) . . ?
C2 C3 C4 123.5(3) . . ?
C5 C4 C18 120.3(3) . . ?
C5 C4 C3 115.2(3) . . ?
C18 C4 C3 124.6(3) . . ?
C6 C5 C4 120.4(4) . . ?
C5 C6 C7 120.3(3) . . ?
C6 C7 C8 119.5(3) . . ?
C7 C8 C18 122.1(3) . . ?
C7 C8 C9 119.0(3) . . ?
C18 C8 C9 118.7(3) . . ?
O2 C9 C10 110.6(3) . . ?
O2 C9 C8 114.4(3) . . ?
C10 C9 C8 105.0(2) . . ?
C11 C10 C9 121.0(3) . . ?
C11 C10 Cl2 121.5(2) . . ?
C9 C10 Cl2 117.3(2) . . ?
C10 C11 C12 123.7(3) . . ?
C13 C12 C17 119.1(3) . . ?
C13 C12 C11 116.5(3) . . ?
C17 C12 C11 124.4(3) . . ?
C14 C13 C12 122.3(3) . . ?
C13 C14 C15 119.6(3) . . ?
C16 C15 C14 119.6(3) . . ?
C15 C16 C17 121.9(3) . . ?
C15 C16 C1 120.1(3) . . ?
C17 C16 C1 117.8(3) . . ?
C16 C17 C12 117.3(3) . . ?
C16 C17 C18 120.9(3) . . ?
C12 C17 C18 121.5(3) . . ?
C8 C18 C4 117.4(3) . . ?
C8 C18 C17 120.7(3) . . ?
C4 C18 C17 121.5(3) . . ?

loop_
_geom_bond_atom_site_label_1
_geom_bond_atom_site_label_2
_geom_bond_distance
_geom_bond_site_symmetry_2
_geom_bond_publ_flag
Cl1 C2 1.733(3) . ?
Cl2 C10 1.728(3) . ?
O1 C1 1.404(4) . ?
O1 C19 1.410(5) . ?
O2 C9 1.406(4) . ?
O2 C20 1.418(5) . ?
C1 C16 1.518(4) . ?
C1 C2 1.523(5) . ?
C2 C3 1.322(5) . ?
C3 C4 1.460(5) . ?
C4 C5 1.410(6) . ?
C4 C18 1.420(5) . ?
C5 C6 1.390(6) . ?
C6 C7 1.392(5) . ?
C7 C8 1.395(5) . ?
C8 C18 1.410(4) . ?
C8 C9 1.517(5) . ?
C9 C10 1.517(4) . ?
C10 C11 1.316(5) . ?
C11 C12 1.469(5) . ?
C12 C13 1.394(5) . ?
C12 C17 1.425(4) . ?
C13 C14 1.371(6) . ?
C14 C15 1.396(5) . ?
C15 C16 1.385(5) . ?
C16 C17 1.420(4) . ?
C17 C18 1.496(5) . ?

loop_
_cod_related_entry_id
_cod_related_entry_database
_cod_related_entry_code
1 ChemSpider 9178063
